data_7238471
loop_
_publ_author_name
'Patel, Payel'
'Naeem, Saira'
'White, Andrew J. P.'
'Wilton-Ely, James D. E. T.'

_publ_section_title
;
 Synthesis and reactivity of dialkyldithiophosphate complexes of
 ruthenium(ii)
;
_journal_issue 3
_journal_name_full 'RSC Adv.'
_journal_page_first 999
_journal_paper_doi 10.1039/C1RA00973G
_journal_volume 2
_journal_year 2012
_chemical_formula_moiety 'C56 H53 O4 P3 Ru S2, C H2 Cl2'
_chemical_formula_sum 'C57 H55 Cl2 O4 P3 Ru S2'
_chemical_formula_weight 1133.01
_space_group_IT_number 2
_space_group_name_Hall '-P 1'
_space_group_name_H-M_alt 'P -1'
_symmetry_cell_setting triclinic
_symmetry_space_group_name_H-M 'P -1'
_atom_sites_solution_hydrogens geom
_atom_sites_solution_primary direct
_atom_sites_solution_secondary difmap
_audit_creation_method SHELXL-97
_cell_angle_alpha 80.194(2)
_cell_angle_beta 84.401(3)
_cell_angle_gamma 87.677(2)
_cell_formula_units_Z 2
_cell_length_a 10.4330(3)
_cell_length_b 14.2442(3)
_cell_length_c 18.2189(5)
_cell_measurement_reflns_used 13856
_cell_measurement_temperature 173
_cell_measurement_theta_max 72.2881
_cell_measurement_theta_min 2.4696
_cell_volume 2654.43(12)
_computing_cell_refinement 'CrysAlis RED, Oxford Diffraction Ltd'
_computing_data_collection 'CrysAlis CCD, Oxford Diffraction Ltd'
_computing_data_reduction 'CrysAlis RED, Oxford Diffraction Ltd'
_computing_molecular_graphics 'Bruker SHELXTL'
_computing_publication_material 'Bruker SHELXTL'
_computing_structure_refinement 'SHELXL-97 (Sheldrick, 1997)'
_computing_structure_solution 'SHELXS-97 (Sheldrick, 1990)'
_diffrn_ambient_temperature 173
_diffrn_detector_area_resol_mean 8.2556
_diffrn_measured_fraction_theta_full 0.986
_diffrn_measured_fraction_theta_max 0.976
_diffrn_measurement_device_type 'OD Xcalibur PX Ultra'
_diffrn_measurement_method 'omega scans'
_diffrn_radiation_monochromator graphite
_diffrn_radiation_source 'Enhance Ultra (Cu) X-ray Source'
_diffrn_radiation_type CuK\a
_diffrn_radiation_wavelength 1.54184
_diffrn_reflns_av_R_equivalents 0.0332
_diffrn_reflns_av_sigmaI/netI 0.0395
_diffrn_reflns_limit_h_max 12
_diffrn_reflns_limit_h_min -12
_diffrn_reflns_limit_k_max 16
_diffrn_reflns_limit_k_min -17
_diffrn_reflns_limit_l_max 22
_diffrn_reflns_limit_l_min -21
_diffrn_reflns_number 21559
_diffrn_reflns_theta_full 71.50
_diffrn_reflns_theta_max 72.44
_diffrn_reflns_theta_min 2.47
_diffrn_standards_number 0
_exptl_absorpt_coefficient_mu 5.269
_exptl_absorpt_correction_T_max 0.553
_exptl_absorpt_correction_T_min 0.338
_exptl_absorpt_correction_type analytical
_exptl_absorpt_process_details
;
CrysAlisPro, Agilent Technologies,
Version 1.171.34.49 (release 20-01-2011 CrysAlis171 .NET)
(compiled Jan 20 2011,15:58:25)
Analytical numeric absorption correction using a multifaceted crystal
model based on expressions derived by R.C. Clark & J.S. Reid.
(Clark, R. C. & Reid, J. S. (1995). Acta Cryst. A51, 887-897)
;
_exptl_crystal_colour 'Pale yellow'
_exptl_crystal_density_diffrn 1.418
_exptl_crystal_density_method 'not measured'
_exptl_crystal_description tablets
_exptl_crystal_F_000 1168
_exptl_crystal_size_max 0.28
_exptl_crystal_size_mid 0.28
_exptl_crystal_size_min 0.15
_refine_diff_density_max 0.591
_refine_diff_density_min -0.730
_refine_diff_density_rms 0.068
_refine_ls_extinction_coef 0.00131(7)
_refine_ls_extinction_expression Fc^*^=kFc[1+0.001xFc^2^\l^3^/sin(2\q)]^-1/4^
_refine_ls_extinction_method SHELXL
_refine_ls_goodness_of_fit_ref 1.049
_refine_ls_hydrogen_treatment mixed
_refine_ls_matrix_type full
_refine_ls_number_parameters 652
_refine_ls_number_reflns 10267
_refine_ls_number_restraints 49
_refine_ls_restrained_S_all 1.059
_refine_ls_R_factor_all 0.0421
_refine_ls_R_factor_gt 0.0356
_refine_ls_shift/su_max 0.001
_refine_ls_shift/su_mean 0.000
_refine_ls_structure_factor_coef Fsqd
_refine_ls_weighting_details 'calc w=1/[\s^2^(Fo^2^)+(0.0444P)^2^+1.4546P] where P=(Fo^2^+2Fc^2^)/3'
_refine_ls_weighting_scheme calc
_refine_ls_wR_factor_gt 0.0883
_refine_ls_wR_factor_ref 0.0925
_reflns_number_gt 9052
_reflns_number_total 10267
_reflns_threshold_expression >2sigma(I)
_cod_data_source_file c1ra00973g.txt
_cod_data_source_block 8
_cod_depositor_comments
;
The following automatic conversions were performed:

data item '_symmetry_cell_setting' value 'Triclinic' was changed to
'triclinic' in accordance with the
/home/saulius/struct/COD-crude-data/automatic-downloads/DataCite-retrospective/RSC/depositions/lib/dictionaries/cif_core.dic
dictionary named 'cif_core.dic' version 2.4.2 last updated on
2011-04-26.

Automatic conversion script
Id: cif_fix_values 6909 2019-04-08 15:41:33Z antanas 
;
_cod_original_sg_symbol_H-M P-1
_cod_database_code 7238471

loop_
_symmetry_equiv_pos_as_xyz
'x, y, z'
'-x, -y, -z'

loop_
_atom_site_label
_atom_site_type_symbol
_atom_site_fract_x
_atom_site_fract_y
_atom_site_fract_z
_atom_site_U_iso_or_equiv
_atom_site_adp_type
_atom_site_occupancy
_atom_site_symmetry_multiplicity
_atom_site_calc_flag
_atom_site_refinement_flags
_atom_site_disorder_assembly
_atom_site_disorder_group
Ru Ru 0.699427(17) 0.338637(13) 0.282267(10) 0.02185(7) Uani 1 1 d . . .
S1 S 0.73250(6) 0.49150(4) 0.33668(4) 0.02965(14) Uani 1 1 d . . .
P2 P 0.90379(7) 0.49322(5) 0.27912(4) 0.02881(15) Uani 1 1 d . . .
S3 S 0.93298(6) 0.37211(5) 0.23945(4) 0.02927(14) Uani 1 1 d . . .
O4 O 1.01074(19) 0.51163(14) 0.33089(11) 0.0362(4) Uani 1 1 d . . .
C5 C 1.1465(3) 0.5038(3) 0.3032(2) 0.0454(8) Uani 1 1 d . . .
H5A H 1.1611 0.5396 0.2517 0.054 Uiso 1 1 calc R . .
H5B H 1.1716 0.4362 0.3024 0.054 Uiso 1 1 calc R . .
C6 C 1.2250(3) 0.5442(3) 0.3544(2) 0.0566(9) Uani 1 1 d . . .
H6A H 1.3165 0.5401 0.3368 0.085 Uiso 1 1 calc R . .
H6B H 1.2106 0.5078 0.4051 0.085 Uiso 1 1 calc R . .
H6C H 1.1992 0.6110 0.3549 0.085 Uiso 1 1 calc R . .
O7 O 0.9166(2) 0.57840(14) 0.21005(12) 0.0402(5) Uani 1 1 d . . .
C8 C 0.8590(4) 0.6730(3) 0.2132(2) 0.0564(9) Uani 1 1 d . . .
H8A H 0.8574 0.7088 0.1616 0.068 Uiso 1 1 calc R . .
H8B H 0.7688 0.6662 0.2356 0.068 Uiso 1 1 calc R . .
C9 C 0.9286(7) 0.7266(3) 0.2564(3) 0.0975(19) Uani 1 1 d . . .
H9A H 0.8864 0.7892 0.2572 0.146 Uiso 1 1 calc R . .
H9B H 1.0173 0.7349 0.2337 0.146 Uiso 1 1 calc R . .
H9C H 0.9291 0.6920 0.3078 0.146 Uiso 1 1 calc R . .
C10 C 0.7207(3) 0.20977(18) 0.24261(14) 0.0259(5) Uani 1 1 d . . .
H10A H 0.6439 0.1762 0.2426 0.031 Uiso 1 1 calc R . .
C11 C 0.8291(3) 0.16886(19) 0.21734(15) 0.0299(6) Uani 1 1 d . . .
H11A H 0.9060 0.2035 0.2138 0.036 Uiso 1 1 calc R . .
C12 C 0.8405(3) 0.07116(19) 0.19359(15) 0.0295(5) Uani 1 1 d . . .
O13 O 0.8738(2) 0.00140(15) 0.25717(11) 0.0373(5) Uani 1 1 d D . .
H13 H 0.829(3) 0.017(3) 0.2982(12) 0.051(10) Uiso 1 1 d D . .
C14 C 0.7145(3) 0.04430(18) 0.16679(15) 0.0284(5) Uani 1 1 d . . .
C15 C 0.6347(3) -0.0237(2) 0.20913(18) 0.0380(6) Uani 1 1 d . . .
H15A H 0.6608 -0.0583 0.2548 0.046 Uiso 1 1 calc R . .
C16 C 0.5167(3) -0.0421(2) 0.1855(2) 0.0474(8) Uani 1 1 d . . .
H16A H 0.4620 -0.0879 0.2159 0.057 Uiso 1 1 calc R . .
C17 C 0.4784(3) 0.0054(2) 0.1187(2) 0.0449(8) Uani 1 1 d . . .
H17A H 0.3980 -0.0076 0.1026 0.054 Uiso 1 1 calc R . .
C18 C 0.5583(3) 0.0720(2) 0.07527(18) 0.0406(7) Uani 1 1 d . . .
H18A H 0.5331 0.1045 0.0287 0.049 Uiso 1 1 calc R . .
C19 C 0.6752(3) 0.0918(2) 0.09889(16) 0.0336(6) Uani 1 1 d . . .
H19A H 0.7290 0.1383 0.0686 0.040 Uiso 1 1 calc R . .
C20 C 0.9518(3) 0.0668(2) 0.13291(15) 0.0302(6) Uani 1 1 d . . .
C21 C 1.0193(3) -0.0182(2) 0.12679(18) 0.0378(7) Uani 1 1 d . . .
H21A H 0.9963 -0.0745 0.1608 0.045 Uiso 1 1 calc R . .
C22 C 1.1203(3) -0.0216(3) 0.0712(2) 0.0452(8) Uani 1 1 d . . .
H22A H 1.1659 -0.0800 0.0679 0.054 Uiso 1 1 calc R . .
C23 C 1.1545(3) 0.0595(3) 0.02087(19) 0.0460(8) Uani 1 1 d . . .
H23A H 1.2240 0.0572 -0.0166 0.055 Uiso 1 1 calc R . .
C24 C 1.0869(3) 0.1436(3) 0.02561(19) 0.0445(7) Uani 1 1 d . . .
H24A H 1.1090 0.1994 -0.0093 0.053 Uiso 1 1 calc R . .
C25 C 0.9865(3) 0.1473(2) 0.08122(17) 0.0364(6) Uani 1 1 d . . .
H25A H 0.9408 0.2059 0.0839 0.044 Uiso 1 1 calc R . .
C26 C 0.5282(3) 0.31939(18) 0.31242(14) 0.0286(5) Uani 1 1 d . . .
O26 O 0.42083(19) 0.30725(17) 0.33099(12) 0.0423(5) Uani 1 1 d . . .
P27 P 0.63223(6) 0.40913(4) 0.16166(3) 0.02411(14) Uani 1 1 d . . .
C28 C 0.4692(3) 0.37292(19) 0.14944(14) 0.0283(5) Uani 1 1 d . . .
C29 C 0.4429(3) 0.2758(2) 0.15826(16) 0.0341(6) Uani 1 1 d . . .
H29A H 0.5099 0.2300 0.1695 0.041 Uiso 1 1 calc R . .
C30 C 0.3218(3) 0.2451(2) 0.15093(17) 0.0384(6) Uani 1 1 d . . .
H30A H 0.3069 0.1789 0.1562 0.046 Uiso 1 1 calc R . .
C31 C 0.2218(3) 0.3105(2) 0.13593(17) 0.0377(6) Uani 1 1 d . . .
H31A H 0.1377 0.2895 0.1323 0.045 Uiso 1 1 calc R . .
C32 C 0.2464(3) 0.4069(2) 0.12626(17) 0.0382(7) Uani 1 1 d . . .
H32A H 0.1787 0.4523 0.1154 0.046 Uiso 1 1 calc R . .
C33 C 0.3683(3) 0.4380(2) 0.13225(16) 0.0327(6) Uani 1 1 d . . .
H33A H 0.3835 0.5044 0.1246 0.039 Uiso 1 1 calc R . .
C34 C 0.7255(3) 0.38299(18) 0.07569(14) 0.0285(5) Uani 1 1 d . . .
C35 C 0.6698(3) 0.3414(2) 0.02333(16) 0.0344(6) Uani 1 1 d . . .
H35A H 0.5816 0.3251 0.0315 0.041 Uiso 1 1 calc R . .
C36 C 0.7433(3) 0.3232(2) -0.04141(16) 0.0418(7) Uani 1 1 d . . .
H36A H 0.7046 0.2945 -0.0769 0.050 Uiso 1 1 calc R . .
C37 C 0.8712(3) 0.3468(2) -0.05413(17) 0.0438(8) Uani 1 1 d . . .
H37A H 0.9209 0.3337 -0.0979 0.053 Uiso 1 1 calc R . .
C38 C 0.9268(3) 0.3895(2) -0.00289(17) 0.0412(7) Uani 1 1 d . . .
H38A H 1.0147 0.4067 -0.0119 0.049 Uiso 1 1 calc R . .
C39 C 0.8545(3) 0.4076(2) 0.06206(16) 0.0351(6) Uani 1 1 d . . .
H39A H 0.8935 0.4369 0.0971 0.042 Uiso 1 1 calc R . .
C40 C 0.6126(3) 0.53951(19) 0.14283(15) 0.0290(5) Uani 1 1 d . . .
C41 C 0.6545(3) 0.5948(2) 0.07491(15) 0.0325(6) Uani 1 1 d . . .
H41A H 0.7005 0.5656 0.0368 0.039 Uiso 1 1 calc R . .
C42 C 0.6296(3) 0.6928(2) 0.06237(18) 0.0406(7) Uani 1 1 d . . .
H42A H 0.6597 0.7302 0.0161 0.049 Uiso 1 1 calc R . .
C43 C 0.5607(4) 0.7358(2) 0.11735(19) 0.0455(8) Uani 1 1 d . . .
H43A H 0.5434 0.8026 0.1088 0.055 Uiso 1 1 calc R . .
C44 C 0.5174(4) 0.6809(2) 0.18462(18) 0.0441(7) Uani 1 1 d . . .
H44A H 0.4694 0.7101 0.2221 0.053 Uiso 1 1 calc R . .
C45 C 0.5436(3) 0.5836(2) 0.19784(16) 0.0354(6) Uani 1 1 d . . .
H45A H 0.5145 0.5466 0.2445 0.043 Uiso 1 1 calc R . .
P46 P 0.74582(6) 0.25627(4) 0.40196(3) 0.02342(13) Uani 1 1 d . . .
C47 C 0.9023(3) 0.27584(19) 0.43293(16) 0.0306(6) Uani 1 1 d . . .
C48 C 1.0139(3) 0.2416(2) 0.39647(19) 0.0386(7) Uani 1 1 d . . .
H48A H 1.0080 0.2068 0.3569 0.046 Uiso 1 1 calc R . .
C49 C 1.1340(3) 0.2585(3) 0.4184(2) 0.0548(10) Uani 1 1 d . . .
H49A H 1.2100 0.2341 0.3945 0.066 Uiso 1 1 calc R . .
C50 C 1.1426(4) 0.3107(3) 0.4748(3) 0.0631(11) Uani 1 1 d . . .
H50A H 1.2247 0.3217 0.4898 0.076 Uiso 1 1 calc R . .
C51 C 1.0329(4) 0.3471(3) 0.5096(2) 0.0581(10) Uani 1 1 d . . .
H51A H 1.0396 0.3841 0.5477 0.070 Uiso 1 1 calc R . .
C52 C 0.9130(3) 0.3296(2) 0.48902(18) 0.0409(7) Uani 1 1 d . . .
H52A H 0.8375 0.3544 0.5133 0.049 Uiso 1 1 calc R . .
C53 C 0.6326(3) 0.27994(19) 0.48115(15) 0.0281(5) Uani 1 1 d . . .
C54 C 0.5465(3) 0.35745(19) 0.47624(15) 0.0277(5) Uani 1 1 d . . .
H54A H 0.5446 0.4004 0.4303 0.033 Uiso 1 1 calc R . .
C55 C 0.4630(3) 0.3729(2) 0.53771(16) 0.0324(6) Uani 1 1 d . . .
H55A H 0.4048 0.4262 0.5334 0.039 Uiso 1 1 calc R . .
C56 C 0.4642(3) 0.3113(2) 0.60472(16) 0.0373(6) Uani 1 1 d . . .
H56A H 0.4074 0.3220 0.6467 0.045 Uiso 1 1 calc R . .
C57 C 0.5489(3) 0.2339(2) 0.61033(17) 0.0413(7) Uani 1 1 d . . .
H57A H 0.5495 0.1909 0.6563 0.050 Uiso 1 1 calc R . .
C58 C 0.6332(3) 0.2181(2) 0.54942(15) 0.0350(6) Uani 1 1 d . . .
H58A H 0.6917 0.1650 0.5543 0.042 Uiso 1 1 calc R . .
C59 C 0.7336(3) 0.12550(19) 0.41539(14) 0.0287(5) Uani 1 1 d . . .
C60 C 0.8310(3) 0.0610(2) 0.43866(17) 0.0374(6) Uani 1 1 d . . .
H60A H 0.9114 0.0837 0.4477 0.045 Uiso 1 1 calc R . .
C61 C 0.8113(4) -0.0369(2) 0.44875(19) 0.0459(8) Uani 1 1 d . . .
H61A H 0.8791 -0.0804 0.4635 0.055 Uiso 1 1 calc R . .
C62 C 0.6943(4) -0.0706(2) 0.43753(19) 0.0468(8) Uani 1 1 d . . .
H62A H 0.6808 -0.1372 0.4454 0.056 Uiso 1 1 calc R . .
C63 C 0.5968(3) -0.0072(2) 0.41474(19) 0.0436(7) Uani 1 1 d . . .
H63A H 0.5161 -0.0303 0.4067 0.052 Uiso 1 1 calc R . .
C64 C 0.6158(3) 0.0900(2) 0.40352(17) 0.0362(6) Uani 1 1 d . . .
H64A H 0.5482 0.1331 0.3876 0.043 Uiso 1 1 calc R . .
C70A C 0.8190(17) -0.0038(8) 0.7228(8) 0.064(4) Uiso 0.389(3) 1 d PDU A 1
H70A H 0.9076 -0.0304 0.7155 0.077 Uiso 0.389(3) 1 calc PR A 1
H70B H 0.7875 -0.0230 0.7761 0.077 Uiso 0.389(3) 1 calc PR A 1
Cl1A Cl 0.8236(5) 0.1228(3) 0.7018(3) 0.0736(12) Uiso 0.389(3) 1 d PDU A 1
Cl2A Cl 0.7228(5) -0.0513(3) 0.6689(3) 0.0945(16) Uiso 0.389(3) 1 d PDU A 1
C70B C 0.817(2) 0.0146(10) 0.7248(9) 0.053(5) Uiso 0.263(6) 1 d PDU B 2
H70C H 0.7547 -0.0201 0.7637 0.064 Uiso 0.263(6) 1 calc PR B 2
H70D H 0.9047 -0.0057 0.7376 0.064 Uiso 0.263(6) 1 calc PR B 2
Cl1B Cl 0.7960(4) 0.1363(4) 0.7248(3) 0.0448(12) Uiso 0.263(6) 1 d PDU B 2
Cl2B Cl 0.7929(7) -0.0159(5) 0.6375(4) 0.079(2) Uiso 0.263(6) 1 d PDU B 2
C70C C 0.8625(14) 0.1008(9) 0.6745(8) 0.023(3) Uiso 0.195(6) 1 d PDU C 3
H70E H 0.8750 0.1415 0.6247 0.027 Uiso 0.195(6) 1 calc PR C 3
H70F H 0.9486 0.0794 0.6903 0.027 Uiso 0.195(6) 1 calc PR C 3
Cl1C Cl 0.7851(8) 0.1678(7) 0.7385(5) 0.086(3) Uiso 0.195(6) 1 d PDU C 3
Cl2C Cl 0.7755(13) 0.0028(8) 0.6679(9) 0.131(4) Uiso 0.195(6) 1 d PDU C 3
C70D C 0.876(3) 0.0056(15) 0.689(2) 0.093(9) Uiso 0.152(5) 1 d PDU D 4
H70G H 0.9582 -0.0294 0.6781 0.112 Uiso 0.152(5) 1 calc PR D 4
H70H H 0.8557 -0.0034 0.7436 0.112 Uiso 0.152(5) 1 calc PR D 4
Cl1D Cl 0.8936(16) 0.1250(10) 0.6538(10) 0.136(6) Uiso 0.152(5) 1 d PDU D 4
Cl2D Cl 0.7560(9) -0.0379(5) 0.6482(5) 0.0398(18) Uiso 0.152(5) 1 d PDU D 4

loop_
_atom_site_aniso_label
_atom_site_aniso_U_11
_atom_site_aniso_U_22
_atom_site_aniso_U_33
_atom_site_aniso_U_23
_atom_site_aniso_U_13
_atom_site_aniso_U_12
Ru 0.02112(10) 0.02321(11) 0.02123(11) -0.00630(7) 0.00275(7) -0.00090(7)
S1 0.0293(3) 0.0284(3) 0.0317(3) -0.0114(3) 0.0076(3) -0.0033(2)
P2 0.0286(3) 0.0292(3) 0.0289(3) -0.0090(3) 0.0056(3) -0.0065(3)
S3 0.0246(3) 0.0327(3) 0.0317(3) -0.0128(3) 0.0052(2) -0.0034(2)
O4 0.0314(10) 0.0426(11) 0.0377(11) -0.0180(9) 0.0045(8) -0.0090(8)
C5 0.0301(15) 0.058(2) 0.0514(19) -0.0224(16) 0.0050(13) -0.0098(14)
C6 0.0379(18) 0.076(3) 0.063(2) -0.030(2) -0.0003(16) -0.0164(17)
O7 0.0426(12) 0.0346(10) 0.0400(11) -0.0035(9) 0.0106(9) -0.0061(9)
C8 0.057(2) 0.0436(19) 0.063(2) -0.0004(17) 0.0124(18) -0.0052(16)
C9 0.148(6) 0.052(3) 0.098(4) -0.011(3) -0.038(4) -0.010(3)
C10 0.0300(13) 0.0253(12) 0.0232(12) -0.0070(10) -0.0008(10) -0.0011(10)
C11 0.0273(13) 0.0319(14) 0.0334(14) -0.0149(11) -0.0004(11) -0.0011(10)
C12 0.0325(14) 0.0280(13) 0.0289(13) -0.0075(11) -0.0038(11) 0.0045(10)
O13 0.0429(12) 0.0403(11) 0.0290(10) -0.0063(9) -0.0073(9) 0.0096(9)
C14 0.0296(13) 0.0274(13) 0.0309(13) -0.0149(11) -0.0007(11) 0.0038(10)
C15 0.0438(17) 0.0326(14) 0.0382(16) -0.0060(12) -0.0050(13) -0.0062(12)
C16 0.0430(18) 0.0423(17) 0.058(2) -0.0146(15) 0.0034(15) -0.0127(14)
C17 0.0326(16) 0.0495(18) 0.060(2) -0.0284(16) -0.0096(14) 0.0012(13)
C18 0.0398(16) 0.0450(17) 0.0420(17) -0.0189(14) -0.0131(13) 0.0089(13)
C19 0.0348(15) 0.0334(14) 0.0338(14) -0.0094(12) -0.0040(12) 0.0032(11)
C20 0.0285(13) 0.0350(14) 0.0315(14) -0.0164(11) -0.0066(11) 0.0024(11)
C21 0.0366(16) 0.0392(16) 0.0406(16) -0.0155(13) -0.0073(13) 0.0107(12)
C22 0.0347(16) 0.0541(19) 0.054(2) -0.0314(17) -0.0091(14) 0.0153(14)
C23 0.0282(15) 0.070(2) 0.0460(18) -0.0309(17) 0.0021(13) 0.0006(14)
C24 0.0377(16) 0.0549(19) 0.0429(17) -0.0173(15) 0.0047(13) -0.0069(14)
C25 0.0340(15) 0.0365(15) 0.0409(16) -0.0154(13) 0.0010(12) -0.0010(12)
C26 0.0360(15) 0.0285(13) 0.0213(12) -0.0047(10) -0.0015(11) -0.0004(10)
O26 0.0230(10) 0.0661(14) 0.0363(11) -0.0073(10) 0.0054(8) -0.0079(9)
P27 0.0253(3) 0.0247(3) 0.0218(3) -0.0050(2) 0.0022(2) 0.0006(2)
C28 0.0282(13) 0.0324(13) 0.0239(12) -0.0064(10) 0.0021(10) -0.0002(10)
C29 0.0347(15) 0.0317(14) 0.0375(15) -0.0095(12) -0.0062(12) 0.0015(11)
C30 0.0371(16) 0.0373(15) 0.0424(16) -0.0116(13) -0.0012(13) -0.0062(12)
C31 0.0281(14) 0.0482(17) 0.0398(16) -0.0172(13) 0.0012(12) -0.0037(12)
C32 0.0302(15) 0.0445(16) 0.0423(16) -0.0140(13) -0.0056(12) 0.0060(12)
C33 0.0317(14) 0.0327(14) 0.0334(14) -0.0061(11) -0.0012(11) 0.0015(11)
C34 0.0327(14) 0.0268(12) 0.0240(12) -0.0027(10) 0.0033(10) 0.0034(10)
C35 0.0390(16) 0.0366(15) 0.0284(14) -0.0095(11) 0.0001(12) 0.0005(12)
C36 0.058(2) 0.0413(16) 0.0264(14) -0.0104(12) 0.0034(13) 0.0043(14)
C37 0.0529(19) 0.0439(17) 0.0300(15) -0.0068(13) 0.0148(14) 0.0095(14)
C38 0.0380(16) 0.0440(17) 0.0363(16) -0.0016(13) 0.0106(13) 0.0050(13)
C39 0.0357(15) 0.0388(15) 0.0285(14) -0.0035(12) 0.0038(11) -0.0009(12)
C40 0.0330(14) 0.0277(13) 0.0271(13) -0.0068(10) -0.0023(11) -0.0025(10)
C41 0.0362(15) 0.0330(14) 0.0281(13) -0.0052(11) -0.0005(11) -0.0035(11)
C42 0.0532(19) 0.0318(15) 0.0354(15) 0.0007(12) -0.0070(14) -0.0055(13)
C43 0.067(2) 0.0267(14) 0.0445(18) -0.0066(13) -0.0170(16) 0.0065(14)
C44 0.060(2) 0.0366(16) 0.0384(16) -0.0144(13) -0.0081(15) 0.0131(14)
C45 0.0425(16) 0.0345(15) 0.0289(14) -0.0071(12) -0.0006(12) 0.0051(12)
P46 0.0241(3) 0.0245(3) 0.0216(3) -0.0057(2) 0.0009(2) -0.0005(2)
C47 0.0275(13) 0.0302(13) 0.0322(14) 0.0000(11) -0.0020(11) -0.0030(10)
C48 0.0273(14) 0.0365(15) 0.0475(17) 0.0041(13) -0.0005(12) 0.0004(11)
C49 0.0248(15) 0.0504(19) 0.080(3) 0.0147(19) -0.0039(16) -0.0006(13)
C50 0.043(2) 0.060(2) 0.084(3) 0.012(2) -0.033(2) -0.0180(17)
C51 0.059(2) 0.060(2) 0.060(2) -0.0051(18) -0.0286(19) -0.0171(18)
C52 0.0432(17) 0.0429(16) 0.0385(16) -0.0076(13) -0.0083(13) -0.0087(13)
C53 0.0256(13) 0.0323(13) 0.0274(13) -0.0091(11) 0.0017(10) -0.0045(10)
C54 0.0281(13) 0.0307(13) 0.0244(12) -0.0069(10) 0.0012(10) -0.0020(10)
C55 0.0302(14) 0.0357(14) 0.0326(14) -0.0128(12) 0.0026(11) -0.0005(11)
C56 0.0409(16) 0.0425(16) 0.0283(14) -0.0119(12) 0.0098(12) -0.0039(12)
C57 0.0519(19) 0.0430(17) 0.0263(14) -0.0034(12) 0.0060(13) -0.0015(14)
C58 0.0425(16) 0.0343(14) 0.0265(13) -0.0033(11) 0.0000(12) 0.0039(12)
C59 0.0360(14) 0.0276(13) 0.0223(12) -0.0074(10) 0.0034(10) -0.0008(10)
C60 0.0437(17) 0.0308(14) 0.0374(15) -0.0028(12) -0.0086(13) 0.0016(12)
C61 0.058(2) 0.0300(15) 0.0497(19) -0.0028(13) -0.0145(16) 0.0066(14)
C62 0.070(2) 0.0264(14) 0.0442(18) -0.0033(13) -0.0069(16) -0.0055(14)
C63 0.0491(19) 0.0345(15) 0.0466(18) -0.0041(13) -0.0014(14) -0.0122(13)
C64 0.0346(15) 0.0316(14) 0.0415(16) -0.0045(12) -0.0012(12) -0.0030(11)

loop_
_atom_type_symbol
_atom_type_description
_atom_type_scat_dispersion_real
_atom_type_scat_dispersion_imag
_atom_type_scat_source
C C 0.0181 0.0091 'International Tables Vol C Tables 4.2.6.8 and 6.1.1.4'
H H 0.0000 0.0000 'International Tables Vol C Tables 4.2.6.8 and 6.1.1.4'
O O 0.0492 0.0322 'International Tables Vol C Tables 4.2.6.8 and 6.1.1.4'
P P 0.2955 0.4335 'International Tables Vol C Tables 4.2.6.8 and 6.1.1.4'
S S 0.3331 0.5567 'International Tables Vol C Tables 4.2.6.8 and 6.1.1.4'
Ru Ru 0.0552 3.2960 'International Tables Vol C Tables 4.2.6.8 and 6.1.1.4'
Cl Cl 0.3639 0.7018 'International Tables Vol C Tables 4.2.6.8 and 6.1.1.4'

loop_
_geom_angle_atom_site_label_1
_geom_angle_atom_site_label_2
_geom_angle_atom_site_label_3
_geom_angle
C26 Ru C10 92.41(11)
C26 Ru P46 87.78(8)
C10 Ru P46 88.67(7)
C26 Ru P27 86.80(8)
C10 Ru P27 87.55(7)
P46 Ru P27 173.25(2)
C26 Ru S3 177.72(8)
C10 Ru S3 89.46(7)
P46 Ru S3 93.56(2)
P27 Ru S3 91.98(2)
C26 Ru S1 100.03(8)
C10 Ru S1 165.82(8)
P46 Ru S1 85.05(2)
P27 Ru S1 99.85(2)
S3 Ru S1 78.28(2)
P2 S1 Ru 84.86(3)
O4 P2 O7 104.89(12)
O4 P2 S1 109.30(8)
O7 P2 S1 112.79(9)
O4 P2 S3 113.01(8)
O7 P2 S3 107.78(9)
S1 P2 S3 109.07(4)
P2 S3 Ru 86.63(3)
C5 O4 P2 118.85(18)
O4 C5 C6 107.9(3)
C8 O7 P2 122.8(2)
C9 C8 O7 112.4(4)
C11 C10 Ru 127.7(2)
C10 C11 C12 125.6(2)
O13 C12 C11 108.3(2)
O13 C12 C14 109.8(2)
C11 C12 C14 111.5(2)
O13 C12 C20 105.5(2)
C11 C12 C20 111.2(2)
C14 C12 C20 110.3(2)
C15 C14 C19 118.2(3)
C15 C14 C12 122.1(3)
C19 C14 C12 119.7(2)
C14 C15 C16 120.7(3)
C17 C16 C15 120.7(3)
C16 C17 C18 119.1(3)
C17 C18 C19 120.6(3)
C18 C19 C14 120.6(3)
C25 C20 C21 118.1(3)
C25 C20 C12 120.9(2)
C21 C20 C12 121.0(3)
C20 C21 C22 120.7(3)
C23 C22 C21 120.4(3)
C24 C23 C22 119.4(3)
C23 C24 C25 120.3(3)
C20 C25 C24 121.1(3)
O26 C26 Ru 179.7(3)
C40 P27 C28 100.84(12)
C40 P27 C34 102.80(12)
C28 P27 C34 102.19(12)
C40 P27 Ru 117.04(9)
C28 P27 Ru 111.71(9)
C34 P27 Ru 119.67(9)
C33 C28 C29 117.5(3)
C33 C28 P27 123.2(2)
C29 C28 P27 119.3(2)
C30 C29 C28 121.5(3)
C29 C30 C31 120.4(3)
C30 C31 C32 118.9(3)
C33 C32 C31 120.9(3)
C32 C33 C28 120.8(3)
C35 C34 C39 119.0(3)
C35 C34 P27 121.8(2)
C39 C34 P27 119.2(2)
C34 C35 C36 120.2(3)
C37 C36 C35 120.5(3)
C36 C37 C38 119.6(3)
C37 C38 C39 120.3(3)
C34 C39 C38 120.3(3)
C41 C40 C45 119.0(3)
C41 C40 P27 123.2(2)
C45 C40 P27 117.7(2)
C40 C41 C42 120.4(3)
C43 C42 C41 120.1(3)
C44 C43 C42 119.6(3)
C43 C44 C45 120.5(3)
C44 C45 C40 120.3(3)
C47 P46 C53 102.82(13)
C47 P46 C59 104.62(13)
C53 P46 C59 98.91(12)
C47 P46 Ru 117.23(9)
C53 P46 Ru 115.64(9)
C59 P46 Ru 115.23(9)
C52 C47 C48 119.3(3)
C52 C47 P46 121.1(2)
C48 C47 P46 119.4(2)
C49 C48 C47 119.7(3)
C50 C49 C48 120.1(3)
C49 C50 C51 120.4(3)
C50 C51 C52 120.0(4)
C51 C52 C47 120.4(3)
C54 C53 C58 118.2(2)
C54 C53 P46 122.8(2)
C58 C53 P46 118.9(2)
C53 C54 C55 120.9(3)
C56 C55 C54 120.4(3)
C55 C56 C57 119.4(3)
C56 C57 C58 120.7(3)
C57 C58 C53 120.4(3)
C60 C59 C64 118.5(3)
C60 C59 P46 124.7(2)
C64 C59 P46 116.8(2)
C59 C60 C61 120.3(3)
C62 C61 C60 120.4(3)
C61 C62 C63 119.7(3)
C62 C63 C64 120.4(3)
C63 C64 C59 120.7(3)
Cl2A C70A Cl1A 113.1(7)
Cl1B C70B Cl2B 112.0(9)
Cl2C C70C Cl1C 111.8(10)
Cl2D C70D Cl1D 109.6(12)

loop_
_geom_bond_atom_site_label_1
_geom_bond_atom_site_label_2
_geom_bond_distance
Ru C26 1.835(3)
Ru C10 2.081(2)
Ru P46 2.3780(6)
Ru P27 2.4125(7)
Ru S3 2.5238(6)
Ru S1 2.5896(6)
S1 P2 1.9808(9)
P2 O4 1.586(2)
P2 O7 1.592(2)
P2 S3 1.9825(9)
O4 C5 1.463(4)
C5 C6 1.498(5)
O7 C8 1.461(4)
C8 C9 1.447(6)
C10 C11 1.329(4)
C11 C12 1.523(4)
C12 O13 1.452(3)
C12 C14 1.530(4)
C12 C20 1.530(4)
C14 C15 1.383(4)
C14 C19 1.396(4)
C15 C16 1.392(5)
C16 C17 1.375(5)
C17 C18 1.379(5)
C18 C19 1.387(4)
C20 C25 1.390(4)
C20 C21 1.391(4)
C21 C22 1.393(5)
C22 C23 1.383(5)
C23 C24 1.377(5)
C24 C25 1.390(4)
C26 O26 1.149(3)
P27 C40 1.837(3)
P27 C28 1.842(3)
P27 C34 1.847(3)
C28 C33 1.397(4)
C28 C29 1.401(4)
C29 C30 1.378(4)
C30 C31 1.386(4)
C31 C32 1.386(4)
C32 C33 1.384(4)
C34 C35 1.388(4)
C34 C39 1.393(4)
C35 C36 1.399(4)
C36 C37 1.377(5)
C37 C38 1.381(5)
C38 C39 1.396(4)
C40 C41 1.390(4)
C40 C45 1.398(4)
C41 C42 1.393(4)
C42 C43 1.388(5)
C43 C44 1.383(5)
C44 C45 1.387(4)
P46 C47 1.825(3)
P46 C53 1.842(3)
P46 C59 1.845(3)
C47 C52 1.392(4)
C47 C48 1.396(4)
C48 C49 1.394(5)
C49 C50 1.379(6)
C50 C51 1.379(6)
C51 C52 1.385(5)
C53 C54 1.391(4)
C53 C58 1.397(4)
C54 C55 1.393(4)
C55 C56 1.377(4)
C56 C57 1.382(5)
C57 C58 1.391(4)
C59 C60 1.390(4)
C59 C64 1.396(4)
C60 C61 1.396(4)
C61 C62 1.375(5)
C62 C63 1.380(5)
C63 C64 1.384(4)
C70A Cl2A 1.703(11)
C70A Cl1A 1.780(11)
C70B Cl1B 1.738(13)
C70B Cl2B 1.760(12)
C70C Cl2C 1.723(12)
C70C Cl1C 1.748(13)
C70D Cl2D 1.706(15)
C70D Cl1D 1.721(15)
